data_4081330
loop_
_publ_author_name
'Esteruelas, Miguel A.'
'L\'opez, Ana M.'
'L\'opez, Fernando'
'Mascare\~nas, Jos\'e L.'
'Mozo, Silvia'
'O\~nate, Enrique'
'Saya, Luc\?\'ia'

_publ_section_title
;
 Osmium Models of Intermediates Involved in Catalytic Reactions of
 Alkylidenecyclopropanes
;
_journal_issue 17
_journal_name_full Organometallics
_journal_page_first 4851
_journal_paper_doi 10.1021/om400597q
_journal_volume 32
_journal_year 2013
_chemical_formula_sum 'C56 H47 B Cl2 F24 N Os P'
_chemical_formula_weight 1492.83
_chemical_name_systematic
; 
 ? 
;
_space_group_IT_number 15
_symmetry_cell_setting monoclinic
_symmetry_space_group_name_Hall '-C 2yc'
_symmetry_space_group_name_H-M 'C 1 2/c 1'
_atom_sites_solution_hydrogens geom
_atom_sites_solution_primary direct
_atom_sites_solution_secondary difmap
_audit_creation_method SHELXL-97
_cell_angle_alpha 90.00
_cell_angle_beta 91.2683(19)
_cell_angle_gamma 90.00
_cell_formula_units_Z 8
_cell_length_a 19.056(2)
_cell_length_b 17.482(2)
_cell_length_c 34.820(5)
_cell_measurement_reflns_used 9983
_cell_measurement_temperature 100(2)
_cell_measurement_theta_max 26
_cell_measurement_theta_min 2.3
_cell_volume 11597(2)
_computing_cell_refinement 'SAINT+ v. 7.56a (Bruker AXS, 2008)'
_computing_data_collection 'apex2 v. 7.0 (Bruker AXS, 2009)'
_computing_data_reduction 'SAINT+ v. 7.56a (Bruker AXS, 2008)'
_computing_molecular_graphics 'XP, SHELXTL v. 6.14 (Bruker, 2000)'
_computing_publication_material 'XCIF, SHELXTL v. 6.14 (Bruker, 2000)'
_computing_structure_refinement 'SHELXL-97 (Sheldrick, 1997)'
_computing_structure_solution 'SHELXS-97 (Sheldrick, 1990)'
_diffrn_ambient_temperature 100(2)
_diffrn_detector_area_resol_mean 8.26
_diffrn_measured_fraction_theta_full 0.999
_diffrn_measured_fraction_theta_max 0.999
_diffrn_measurement_device_type 'Bruker APEX DUO system'
_diffrn_measurement_method '\w rotations with narrow frames'
_diffrn_radiation_monochromator graphite
_diffrn_radiation_source 'fine-focus sealed tube'
_diffrn_radiation_type MoK\a
_diffrn_radiation_wavelength 0.71073
_diffrn_reflns_av_R_equivalents 0.0618
_diffrn_reflns_av_sigmaI/netI 0.0528
_diffrn_reflns_limit_h_max 23
_diffrn_reflns_limit_h_min -20
_diffrn_reflns_limit_k_max 21
_diffrn_reflns_limit_k_min -20
_diffrn_reflns_limit_l_max 42
_diffrn_reflns_limit_l_min -42
_diffrn_reflns_number 46134
_diffrn_reflns_theta_full 25.50
_diffrn_reflns_theta_max 25.50
_diffrn_reflns_theta_min 1.17
_diffrn_standards_decay_% 0
_exptl_absorpt_coefficient_mu 2.435
_exptl_absorpt_correction_T_max 0.862
_exptl_absorpt_correction_T_min 0.665
_exptl_absorpt_correction_type multi-scan
_exptl_absorpt_process_details
;
 Absorption correction performed with SADABS program. This is based on the
method of Blessing: Blessing, R. H., Acta Crystallogr., Sect. A 1995, 51, 33.
;
_exptl_crystal_colour orange
_exptl_crystal_density_diffrn 1.710
_exptl_crystal_density_method 'not measured'
_exptl_crystal_description 'irregular block'
_exptl_crystal_F_000 5888
_exptl_crystal_size_max 0.14
_exptl_crystal_size_mid 0.09
_exptl_crystal_size_min 0.01
_refine_diff_density_max 3.117
_refine_diff_density_min -1.686
_refine_diff_density_rms 0.192
_refine_ls_extinction_method none
_refine_ls_goodness_of_fit_ref 1.098
_refine_ls_hydrogen_treatment constr
_refine_ls_matrix_type full
_refine_ls_number_parameters 1040
_refine_ls_number_reflns 10788
_refine_ls_number_restraints 416
_refine_ls_restrained_S_all 1.094
_refine_ls_R_factor_all 0.0936
_refine_ls_R_factor_gt 0.0837
_refine_ls_shift/su_max 0.075
_refine_ls_shift/su_mean 0.001
_refine_ls_structure_factor_coef Fsqd
_refine_ls_weighting_details 'calc w=1/[\s^2^(Fo^2^)+(0.0223P)^2^+608.6609P] where P=(Fo^2^+2Fc^2^)/3'
_refine_ls_weighting_scheme calc
_refine_ls_wR_factor_gt 0.1778
_refine_ls_wR_factor_ref 0.1819
_reflns_number_gt 9190
_reflns_number_total 10788
_reflns_threshold_expression >2sigma(I)
_cod_data_source_file om400597q_si_002.cif
_cod_data_source_block enriquen20b
_cod_original_cell_volume 11597(3)
_cod_original_sg_symbol_H-M C2/c
_cod_database_code 4081330

loop_
_symmetry_equiv_pos_as_xyz
'x, y, z'
'-x, y, -z+1/2'
'x+1/2, y+1/2, z'
'-x+1/2, y+1/2, -z+1/2'
'-x, -y, -z'
'x, -y, z-1/2'
'-x+1/2, -y+1/2, -z'
'x+1/2, -y+1/2, z-1/2'

loop_
_atom_site_label
_atom_site_type_symbol
_atom_site_fract_x
_atom_site_fract_y
_atom_site_fract_z
_atom_site_U_iso_or_equiv
_atom_site_adp_type
_atom_site_occupancy
_atom_site_symmetry_multiplicity
_atom_site_calc_flag
_atom_site_refinement_flags
_atom_site_disorder_assembly
_atom_site_disorder_group
Os Os 0.367126(19) 0.49453(2) 0.115870(12) 0.02365(13) Uani 1 1 d . . .
P P 0.31620(13) 0.43988(16) 0.16771(8) 0.0255(6) Uani 1 1 d . . .
F1A F 0.4268(4) -0.0471(4) -0.02196(19) 0.0463(18) Uani 1 1 d . . .
F2A F 0.3504(3) -0.1225(4) 0.0015(2) 0.052(2) Uani 1 1 d . . .
F3A F 0.4510(4) -0.1092(4) 0.0294(2) 0.0487(19) Uani 1 1 d . . .
F4A F 0.4538(6) 0.2103(5) 0.0279(3) 0.048(3) Uani 0.94(3) 1 d PDU A 1
F5A F 0.3520(4) 0.2530(5) 0.0415(4) 0.051(3) Uani 0.94(3) 1 d PDU A 1
F6A F 0.4254(6) 0.2258(7) 0.0868(2) 0.049(3) Uani 0.94(3) 1 d PDU A 1
F4B F 0.427(7) 0.203(8) 0.0181(17) 0.048(4) Uani 0.06(3) 1 d PDU A 2
F5B F 0.359(6) 0.261(6) 0.057(4) 0.051(4) Uani 0.06(3) 1 d PDU A 2
F6B F 0.450(5) 0.202(8) 0.079(3) 0.049(4) Uani 0.06(3) 1 d PDU A 2
F7A F 0.1382(6) -0.1096(8) -0.0057(3) 0.040(2) Uani 0.67(2) 1 d PDU B 1
F8A F 0.0316(5) -0.1189(9) 0.0122(3) 0.041(2) Uani 0.67(2) 1 d PDU B 1
F9A F 0.0960(8) -0.2191(4) 0.0101(4) 0.041(2) Uani 0.67(2) 1 d PDU B 1
F7B F 0.1535(8) -0.1353(16) -0.0020(7) 0.041(2) Uani 0.33(2) 1 d PDU B 2
F8B F 0.0501(12) -0.0920(12) 0.0091(7) 0.041(2) Uani 0.33(2) 1 d PDU B 2
F9B F 0.0701(13) -0.2132(8) 0.0110(8) 0.041(2) Uani 0.33(2) 1 d PDU B 2
F10A F 0.0827(7) -0.1845(7) 0.1891(3) 0.053(3) Uani 0.600(13) 1 d PDU B 1
F11A F 0.1444(6) -0.2768(7) 0.1667(4) 0.056(3) Uani 0.600(13) 1 d PDU B 1
F12A F 0.0364(6) -0.2604(8) 0.1482(3) 0.054(2) Uani 0.600(13) 1 d PDU B 1
F10B F 0.0526(9) -0.1959(11) 0.1813(5) 0.053(3) Uani 0.400(13) 1 d PDU B 2
F11B F 0.1554(7) -0.2456(12) 0.1775(6) 0.055(3) Uani 0.400(13) 1 d PDU B 2
F12B F 0.0712(11) -0.2895(8) 0.1423(5) 0.055(3) Uani 0.400(13) 1 d PDU B 2
F13 F 0.4127(4) -0.1976(5) 0.1729(2) 0.060(2) Uani 1 1 d . . .
F14 F 0.3307(5) -0.2113(5) 0.2135(3) 0.065(2) Uani 1 1 d . . .
F15 F 0.4308(4) -0.1711(5) 0.2326(2) 0.064(2) Uani 1 1 d . . .
F16A F 0.3224(7) 0.1605(10) 0.2461(5) 0.052(2) Uani 0.59(3) 1 d PDU C 1
F17A F 0.4091(10) 0.0957(8) 0.2705(3) 0.056(2) Uani 0.59(3) 1 d PDU C 1
F18A F 0.4203(8) 0.1565(9) 0.2173(4) 0.053(2) Uani 0.59(3) 1 d PDU C 1
F16B F 0.3263(10) 0.1689(13) 0.2364(7) 0.052(2) Uani 0.41(3) 1 d PDU C 2
F17B F 0.3777(14) 0.0891(11) 0.2743(4) 0.054(2) Uani 0.41(3) 1 d PDU C 2
F18B F 0.4361(8) 0.1448(14) 0.2298(7) 0.055(2) Uani 0.41(3) 1 d PDU C 2
F19A F 0.1363(7) 0.2557(9) 0.0464(5) 0.043(2) Uani 0.577(4) 1 d PDU D 1
F20A F 0.0680(10) 0.3140(6) 0.0843(3) 0.047(2) Uani 0.577(4) 1 d PDU D 1
F21A F 0.0286(7) 0.2175(9) 0.0522(5) 0.046(2) Uani 0.577(4) 1 d PDU D 1
F19B F 0.1366(11) 0.2755(14) 0.0521(8) 0.044(2) Uani 0.297(14) 1 d PDU D 2
F20B F 0.0383(11) 0.2958(12) 0.0803(7) 0.046(2) Uani 0.297(14) 1 d PDU D 2
F21B F 0.0527(12) 0.1939(11) 0.0467(6) 0.046(2) Uani 0.297(14) 1 d PDU D 2
F19C F 0.105(3) 0.3100(16) 0.0846(13) 0.045(2) Uani 0.125(14) 1 d PDU D 3
F20C F 0.0160(7) 0.244(3) 0.0645(15) 0.046(2) Uani 0.125(14) 1 d PDU D 3
F21C F 0.117(2) 0.229(3) 0.0383(9) 0.045(2) Uani 0.125(14) 1 d PDU D 3
F22A F 0.0099(7) 0.1985(9) 0.2090(4) 0.062(3) Uani 0.590(16) 1 d PDU D 1
F23A F 0.1105(8) 0.1657(9) 0.2331(5) 0.045(4) Uani 0.590(16) 1 d PDU D 1
F24A F 0.0383(8) 0.0799(6) 0.2138(4) 0.062(3) Uani 0.590(16) 1 d PDU D 1
F22B F 0.0410(11) 0.2225(7) 0.2090(6) 0.060(3) Uani 0.410(16) 1 d PDU D 2
F23B F 0.1069(13) 0.1351(12) 0.2342(7) 0.045(4) Uani 0.410(16) 1 d PDU D 2
F24B F 0.0088(8) 0.1045(11) 0.2060(6) 0.063(3) Uani 0.410(16) 1 d PDU D 2
N1 N 0.3383(4) 0.6071(6) 0.0978(3) 0.031(2) Uani 1 1 d . . .
B1 B 0.2372(5) 0.0152(6) 0.1190(3) 0.019(2) Uani 1 1 d . . .
C1 C 0.3813(6) 0.6668(6) 0.0954(3) 0.031(2) Uani 1 1 d . . .
H1 H 0.4292 0.6604 0.1028 0.037 Uiso 1 1 calc R . .
C2 C 0.3591(7) 0.7379(7) 0.0823(4) 0.042(3) Uani 1 1 d . . .
H2 H 0.3914 0.7793 0.0810 0.050 Uiso 1 1 calc R . .
C3 C 0.2900(7) 0.7480(7) 0.0714(4) 0.045(3) Uani 1 1 d . . .
H3 H 0.2734 0.7958 0.0619 0.054 Uiso 1 1 calc R . .
C4 C 0.2456(6) 0.6861(7) 0.0748(4) 0.040(3) Uani 1 1 d . . .
H4 H 0.1972 0.6915 0.0683 0.048 Uiso 1 1 calc R . .
C5 C 0.2707(5) 0.6170(7) 0.0873(3) 0.031(2) Uani 1 1 d . . .
C6 C 0.2279(5) 0.5477(6) 0.0946(3) 0.030(2) Uani 1 1 d . . .
H6 H 0.1826 0.5482 0.0796 0.036 Uiso 1 1 calc R . .
C7 C 0.2741(5) 0.4801(7) 0.0839(3) 0.033(3) Uani 1 1 d . . .
C8 C 0.2723(6) 0.4645(6) 0.0413(3) 0.034(3) Uani 1 1 d . . .
H8A H 0.2420 0.4975 0.0247 0.040 Uiso 1 1 calc R . .
H8B H 0.3161 0.4469 0.0294 0.040 Uiso 1 1 calc R . .
C9 C 0.2373(6) 0.4117(7) 0.0686(3) 0.037(3) Uani 1 1 d . . .
H9A H 0.1853 0.4117 0.0687 0.045 Uiso 1 1 calc R . .
H9B H 0.2593 0.3612 0.0733 0.045 Uiso 1 1 calc R . .
C10 C 0.2161(5) 0.5434(7) 0.1388(3) 0.035(3) Uani 1 1 d . . .
H10A H 0.1938 0.5910 0.1478 0.043 Uiso 1 1 calc R . .
H10B H 0.1848 0.4999 0.1447 0.043 Uiso 1 1 calc R . .
C11 C 0.2874(5) 0.5326(7) 0.1591(3) 0.033(3) Uani 1 1 d . . .
C12 C 0.3084(7) 0.5991(8) 0.1844(4) 0.045(3) Uani 1 1 d . . .
H12A H 0.3092 0.6460 0.1690 0.067 Uiso 1 1 calc R . .
H12B H 0.3553 0.5898 0.1957 0.067 Uiso 1 1 calc R . .
H12C H 0.2745 0.6048 0.2050 0.067 Uiso 1 1 calc R . .
C13 C 0.2518(6) 0.3632(7) 0.1620(3) 0.034(3) Uani 1 1 d . . .
H13 H 0.2192 0.3801 0.1407 0.041 Uiso 1 1 calc R . .
C14 C 0.2839(6) 0.2887(7) 0.1483(4) 0.040(3) Uani 1 1 d . . .
H14A H 0.3127 0.2663 0.1691 0.061 Uiso 1 1 calc R . .
H14B H 0.3133 0.2989 0.1261 0.061 Uiso 1 1 calc R . .
H14C H 0.2464 0.2530 0.1408 0.061 Uiso 1 1 calc R . .
C15 C 0.2057(7) 0.3518(8) 0.1969(4) 0.050(3) Uani 1 1 d . . .
H15A H 0.1643 0.3216 0.1895 0.075 Uiso 1 1 calc R . .
H15B H 0.1908 0.4018 0.2066 0.075 Uiso 1 1 calc R . .
H15C H 0.2325 0.3249 0.2171 0.075 Uiso 1 1 calc R . .
C16 C 0.3676(6) 0.4314(8) 0.2125(3) 0.040(3) Uani 1 1 d . . .
H16 H 0.4056 0.4707 0.2110 0.048 Uiso 1 1 calc R . .
C17 C 0.4045(7) 0.3557(8) 0.2181(4) 0.048(3) Uani 1 1 d . . .
H17A H 0.4380 0.3595 0.2398 0.073 Uiso 1 1 calc R . .
H17B H 0.4296 0.3426 0.1947 0.073 Uiso 1 1 calc R . .
H17C H 0.3698 0.3159 0.2234 0.073 Uiso 1 1 calc R . .
C18 C 0.3257(7) 0.4516(9) 0.2482(3) 0.051(3) Uani 1 1 d . . .
H18A H 0.2908 0.4116 0.2528 0.076 Uiso 1 1 calc R . .
H18B H 0.3018 0.5007 0.2442 0.076 Uiso 1 1 calc R . .
H18C H 0.3577 0.4555 0.2706 0.076 Uiso 1 1 calc R . .
C19 C 0.4839(5) 0.5199(8) 0.1118(4) 0.044(3) Uani 1 1 d . . .
H19 H 0.5039 0.5688 0.1165 0.052 Uiso 1 1 calc R . .
C20 C 0.4773(5) 0.4619(7) 0.1378(4) 0.038(3) Uani 1 1 d . . .
H20 H 0.4924 0.4634 0.1640 0.046 Uiso 1 1 calc R . .
C21 C 0.4436(6) 0.3982(7) 0.1187(3) 0.035(3) Uani 1 1 d . . .
H21 H 0.4313 0.3508 0.1302 0.042 Uiso 1 1 calc R . .
C22 C 0.4322(5) 0.4191(8) 0.0796(4) 0.041(3) Uani 1 1 d . . .
H22 H 0.4126 0.3878 0.0598 0.049 Uiso 1 1 calc R . .
C23 C 0.4546(5) 0.4923(7) 0.0761(3) 0.033(2) Uani 1 1 d . . .
H23 H 0.4514 0.5214 0.0530 0.039 Uiso 1 1 calc R . .
C24 C 0.2935(4) 0.0340(6) 0.0855(3) 0.0181(19) Uani 1 1 d . A .
C25 C 0.3215(5) -0.0223(6) 0.0618(3) 0.025(2) Uani 1 1 d . . .
H25 H 0.3055 -0.0735 0.0643 0.030 Uiso 1 1 calc R . .
C26 C 0.3717(5) -0.0063(6) 0.0349(3) 0.024(2) Uani 1 1 d . . .
C27 C 0.3996(5) -0.0706(7) 0.0110(3) 0.030(2) Uani 1 1 d . . .
C28 C 0.3974(5) 0.0657(6) 0.0307(3) 0.025(2) Uani 1 1 d . . .
H28 H 0.4316 0.0766 0.0120 0.029 Uiso 1 1 calc R . .
C29 C 0.3727(5) 0.1218(6) 0.0540(3) 0.023(2) Uani 1 1 d . A .
C30 C 0.4015(4) 0.2045(6) 0.0524(2) 0.037(3) Uani 1 1 d D . .
C31 C 0.3216(5) 0.1071(6) 0.0812(3) 0.023(2) Uani 1 1 d . . .
H31 H 0.3057 0.1476 0.0970 0.027 Uiso 1 1 calc R A .
C32 C 0.1880(4) -0.0596(5) 0.1081(3) 0.0174(19) Uani 1 1 d . B .
C33 C 0.1638(4) -0.0729(5) 0.0706(3) 0.0189(19) Uani 1 1 d . . .
H33 H 0.1784 -0.0392 0.0510 0.023 Uiso 1 1 calc R . .
C34 C 0.1195(5) -0.1327(6) 0.0605(3) 0.023(2) Uani 1 1 d . B .
C35 C 0.0965(4) -0.1451(4) 0.0183(2) 0.032(3) Uani 1 1 d D . .
C36 C 0.0972(5) -0.1841(6) 0.0883(3) 0.026(2) Uani 1 1 d . . .
H36 H 0.0678 -0.2262 0.0817 0.031 Uiso 1 1 calc R B .
C37 C 0.1197(5) -0.1714(6) 0.1262(3) 0.025(2) Uani 1 1 d . B .
C38 C 0.0967(4) -0.2265(5) 0.1580(2) 0.036(3) Uani 1 1 d D . .
C39 C 0.1637(5) -0.1104(6) 0.1356(3) 0.022(2) Uani 1 1 d . . .
H39 H 0.1776 -0.1032 0.1617 0.027 Uiso 1 1 calc R B .
C40 C 0.2871(5) -0.0014(6) 0.1573(3) 0.0222(19) Uani 1 1 d . C .
C41 C 0.3152(5) -0.0732(6) 0.1656(3) 0.025(2) Uani 1 1 d . . .
H41 H 0.3036 -0.1151 0.1492 0.030 Uiso 1 1 calc R . .
C42 C 0.3600(5) -0.0853(6) 0.1972(3) 0.029(2) Uani 1 1 d . . .
C43 C 0.3841(7) -0.1665(8) 0.2041(4) 0.043(3) Uani 1 1 d . . .
C44 C 0.3797(5) -0.0263(8) 0.2212(3) 0.038(3) Uani 1 1 d . . .
H44 H 0.4102 -0.0351 0.2427 0.045 Uiso 1 1 calc R . .
C45 C 0.3541(5) 0.0462(6) 0.2133(3) 0.026(2) Uani 1 1 d . C .
C46 C 0.3755(4) 0.1159(5) 0.2385(2) 0.044(3) Uani 1 1 d D . .
C47 C 0.3082(5) 0.0579(6) 0.1820(3) 0.026(2) Uani 1 1 d . . .
H47 H 0.2906 0.1079 0.1773 0.031 Uiso 1 1 calc R C .
C48 C 0.1814(5) 0.0849(6) 0.1255(3) 0.0191(19) Uani 1 1 d . D .
C49 C 0.1587(5) 0.1349(6) 0.0964(3) 0.025(2) Uani 1 1 d . . .
H49 H 0.1779 0.1304 0.0716 0.029 Uiso 1 1 calc R . .
C50 C 0.1087(5) 0.1908(6) 0.1030(3) 0.028(2) Uani 1 1 d . D .
C51 C 0.0840(4) 0.2447(5) 0.0699(3) 0.043(3) Uani 1 1 d D . .
C52 C 0.0784(5) 0.1977(6) 0.1381(3) 0.029(2) Uani 1 1 d . . .
H52 H 0.0442 0.2362 0.1424 0.035 Uiso 1 1 calc R D .
C53 C 0.0982(5) 0.1481(6) 0.1669(3) 0.024(2) Uani 1 1 d . D .
C54 C 0.0625(4) 0.1504(5) 0.2063(3) 0.041(3) Uani 1 1 d D . .
C55 C 0.1490(5) 0.0933(6) 0.1609(3) 0.022(2) Uani 1 1 d . . .
H55 H 0.1623 0.0604 0.1815 0.026 Uiso 1 1 calc R D .
C56A C 0.010(3) 0.536(2) 0.1540(10) 0.072(2) Uani 0.349(4) 1 d PDU E 1
H56A H -0.0418 0.5388 0.1572 0.086 Uiso 0.349(4) 1 calc PR E 1
H56B H 0.0316 0.5750 0.1709 0.086 Uiso 0.349(4) 1 calc PR E 1
Cl1A Cl 0.039(2) 0.445(3) 0.1682(7) 0.071(2) Uani 0.349(4) 1 d PDU E 1
Cl2A Cl 0.0287(11) 0.5570(11) 0.1062(7) 0.071(2) Uani 0.349(4) 1 d PDU E 1
C56B C -0.006(3) 0.4724(13) 0.1232(16) 0.072(2) Uani 0.214(7) 1 d PDU F 2
H56C H -0.0565 0.4628 0.1283 0.086 Uiso 0.214(7) 1 calc PR F 2
H56D H 0.0025 0.4576 0.0963 0.086 Uiso 0.214(7) 1 calc PR F 2
Cl1B Cl 0.0112(10) 0.5702(11) 0.1290(6) 0.072(2) Uani 0.214(7) 1 d PDU F 2
Cl2B Cl 0.0455(11) 0.4157(12) 0.1541(7) 0.071(2) Uani 0.214(7) 1 d PDU F 2
C56C C 0.001(2) 0.515(2) 0.1507(7) 0.071(2) Uani 0.437(8) 1 d PDU G 3
H56E H -0.0501 0.5075 0.1510 0.086 Uiso 0.437(8) 1 calc PR G 3
H56F H 0.0125 0.5627 0.1648 0.086 Uiso 0.437(8) 1 calc PR G 3
Cl1C Cl 0.0274(8) 0.5248(8) 0.1031(5) 0.071(2) Uani 0.437(8) 1 d PDU G 3
Cl2C Cl 0.0427(17) 0.438(2) 0.1742(6) 0.070(2) Uani 0.437(8) 1 d PDU G 3

loop_
_atom_site_aniso_label
_atom_site_aniso_U_11
_atom_site_aniso_U_22
_atom_site_aniso_U_33
_atom_site_aniso_U_23
_atom_site_aniso_U_13
_atom_site_aniso_U_12
Os 0.01757(19) 0.0237(2) 0.0297(2) -0.00077(18) 0.00103(14) -0.00186(17)
P 0.0192(12) 0.0338(15) 0.0235(13) -0.0050(11) 0.0026(10) -0.0026(11)
F1A 0.045(4) 0.062(5) 0.032(4) -0.007(3) 0.023(3) 0.006(4)
F2A 0.035(4) 0.058(5) 0.063(5) -0.035(4) 0.021(3) -0.009(3)
F3A 0.040(4) 0.056(5) 0.051(4) -0.004(4) 0.011(3) 0.026(3)
F4A 0.036(5) 0.050(5) 0.058(5) 0.006(4) 0.027(4) -0.010(4)
F5A 0.040(4) 0.037(4) 0.077(8) 0.002(4) 0.008(4) 0.002(4)
F6A 0.048(6) 0.051(6) 0.047(5) -0.011(4) 0.005(4) -0.025(5)
F4B 0.036(7) 0.050(6) 0.058(7) 0.006(6) 0.027(6) -0.011(6)
F5B 0.039(6) 0.037(6) 0.076(9) 0.002(6) 0.008(6) 0.002(5)
F6B 0.048(7) 0.051(7) 0.047(6) -0.011(6) 0.005(6) -0.025(6)
F7A 0.035(4) 0.058(5) 0.027(3) -0.002(4) -0.002(3) -0.011(4)
F8A 0.032(4) 0.061(5) 0.030(3) -0.008(4) -0.006(3) -0.006(4)
F9A 0.035(5) 0.056(4) 0.031(3) -0.012(3) -0.001(4) -0.010(4)
F7B 0.035(5) 0.058(5) 0.029(4) -0.007(4) 0.000(4) -0.010(4)
F8B 0.035(4) 0.060(5) 0.028(4) -0.005(4) -0.005(4) -0.008(4)
F9B 0.033(5) 0.058(5) 0.031(4) -0.011(4) -0.005(4) -0.009(4)
F10A 0.048(6) 0.061(6) 0.049(5) 0.013(5) 0.021(5) -0.019(5)
F11A 0.054(5) 0.049(6) 0.065(6) 0.027(5) 0.010(4) -0.005(5)
F12A 0.049(5) 0.056(5) 0.056(5) 0.024(4) 0.011(4) -0.020(4)
F10B 0.047(6) 0.060(5) 0.053(5) 0.020(4) 0.020(5) -0.019(5)
F11B 0.052(6) 0.048(7) 0.065(7) 0.028(6) 0.007(5) -0.006(6)
F12B 0.054(5) 0.052(6) 0.061(5) 0.024(5) 0.010(4) -0.015(4)
F13 0.062(5) 0.054(5) 0.064(5) -0.009(4) -0.005(4) 0.037(4)
F14 0.074(6) 0.043(5) 0.077(6) 0.014(4) -0.003(5) 0.011(4)
F15 0.066(5) 0.054(5) 0.071(6) 0.001(4) -0.036(4) 0.024(4)
F16A 0.055(4) 0.057(5) 0.042(5) -0.015(4) -0.014(4) -0.004(4)
F17A 0.057(5) 0.062(5) 0.048(5) -0.015(4) -0.028(4) -0.011(4)
F18A 0.051(5) 0.059(5) 0.047(5) -0.011(4) -0.021(4) -0.011(4)
F16B 0.054(4) 0.057(5) 0.043(6) -0.012(4) -0.016(4) -0.006(4)
F17B 0.056(5) 0.059(5) 0.044(5) -0.015(4) -0.020(4) -0.007(5)
F18B 0.053(5) 0.062(5) 0.049(5) -0.015(4) -0.024(4) -0.013(4)
F19A 0.020(4) 0.051(6) 0.059(5) 0.028(4) -0.010(3) -0.010(3)
F20A 0.021(4) 0.055(5) 0.065(5) 0.026(4) -0.012(4) -0.004(4)
F21A 0.018(4) 0.056(5) 0.062(5) 0.029(4) -0.016(3) -0.005(3)
F19B 0.020(4) 0.051(6) 0.060(5) 0.028(4) -0.011(4) -0.010(4)
F20B 0.019(4) 0.055(5) 0.064(5) 0.028(4) -0.014(4) -0.004(4)
F21B 0.020(4) 0.054(6) 0.063(5) 0.029(4) -0.016(4) -0.006(4)
F19C 0.020(4) 0.053(5) 0.062(5) 0.028(4) -0.012(4) -0.007(4)
F20C 0.020(4) 0.055(5) 0.063(5) 0.028(4) -0.015(4) -0.004(4)
F21C 0.020(4) 0.053(6) 0.061(5) 0.029(4) -0.013(4) -0.008(4)
F22A 0.043(7) 0.096(7) 0.048(5) 0.003(5) 0.035(5) 0.028(5)
F23A 0.063(6) 0.045(12) 0.027(4) 0.002(8) 0.002(4) 0.013(8)
F24A 0.047(7) 0.091(7) 0.050(5) 0.001(5) 0.037(5) 0.015(6)
F22B 0.043(7) 0.093(8) 0.046(5) 0.002(6) 0.034(6) 0.028(6)
F23B 0.063(6) 0.045(12) 0.026(5) 0.005(8) 0.003(5) 0.016(8)
F24B 0.045(7) 0.095(7) 0.050(5) 0.000(5) 0.036(5) 0.017(5)
N1 0.023(4) 0.041(6) 0.031(5) -0.003(4) 0.002(4) -0.002(4)
B1 0.014(5) 0.024(6) 0.019(5) -0.003(4) 0.002(4) -0.002(4)
C1 0.030(6) 0.028(6) 0.035(6) -0.003(5) 0.001(5) -0.002(5)
C2 0.046(7) 0.034(7) 0.045(7) -0.003(5) 0.007(6) -0.008(5)
C3 0.042(7) 0.037(7) 0.056(8) -0.015(6) -0.002(6) 0.009(6)
C4 0.029(6) 0.043(7) 0.048(7) -0.002(6) -0.003(5) 0.012(5)
C5 0.023(5) 0.041(7) 0.028(6) -0.010(5) 0.000(4) -0.006(5)
C6 0.021(5) 0.032(6) 0.037(6) -0.003(5) -0.007(4) -0.001(4)
C7 0.013(5) 0.048(7) 0.039(6) -0.007(5) 0.000(4) -0.003(4)
C8 0.031(6) 0.029(6) 0.040(6) -0.003(5) -0.010(5) -0.001(5)
C9 0.027(6) 0.038(7) 0.047(7) 0.003(5) -0.003(5) -0.003(5)
C10 0.023(5) 0.042(7) 0.042(7) 0.002(5) 0.010(5) 0.009(5)
C11 0.014(5) 0.049(7) 0.037(6) -0.011(5) 0.008(4) 0.003(4)
C12 0.047(7) 0.052(8) 0.035(7) -0.019(6) 0.009(6) 0.004(6)
C13 0.024(5) 0.040(7) 0.037(6) -0.001(5) 0.008(5) -0.011(5)
C14 0.040(7) 0.033(7) 0.048(7) -0.005(5) 0.000(6) 0.000(5)
C15 0.043(7) 0.057(9) 0.051(8) -0.007(7) 0.014(6) -0.017(6)
C16 0.034(6) 0.060(8) 0.026(6) 0.000(6) -0.001(5) -0.009(6)
C17 0.039(7) 0.068(10) 0.038(7) 0.004(6) -0.003(6) 0.005(6)
C18 0.056(8) 0.071(10) 0.025(6) -0.003(6) 0.003(6) 0.001(7)
C19 0.015(5) 0.053(8) 0.062(8) 0.004(6) 0.001(5) -0.003(5)
C20 0.017(5) 0.045(7) 0.053(8) -0.014(6) -0.004(5) 0.009(5)
C21 0.027(6) 0.037(6) 0.041(7) -0.001(5) 0.008(5) 0.003(5)
C22 0.017(5) 0.062(9) 0.044(7) 0.012(6) 0.003(5) 0.014(5)
C23 0.025(5) 0.034(6) 0.038(6) 0.000(5) 0.008(4) 0.010(5)
C24 0.010(4) 0.028(5) 0.016(5) 0.000(4) -0.002(3) 0.000(4)
C25 0.011(4) 0.035(6) 0.029(5) 0.002(4) 0.003(4) 0.002(4)
C26 0.015(4) 0.033(6) 0.024(5) -0.014(5) 0.002(4) 0.004(4)
C27 0.020(5) 0.040(6) 0.029(6) -0.012(5) 0.005(4) 0.003(5)
C28 0.014(5) 0.041(6) 0.019(5) 0.007(4) 0.000(4) 0.004(4)
C29 0.014(4) 0.034(6) 0.022(5) 0.002(4) 0.002(4) 0.000(4)
C30 0.030(6) 0.036(7) 0.044(7) 0.002(5) 0.011(5) -0.014(5)
C31 0.014(4) 0.032(6) 0.021(5) -0.004(4) 0.001(4) 0.000(4)
C32 0.009(4) 0.022(5) 0.021(5) 0.000(4) 0.006(3) 0.000(3)
C33 0.011(4) 0.025(5) 0.021(5) 0.001(4) 0.004(4) 0.000(4)
C34 0.014(4) 0.033(6) 0.024(5) 0.004(4) 0.000(4) 0.002(4)
C35 0.021(5) 0.049(7) 0.025(6) -0.012(5) 0.001(4) -0.008(5)
C36 0.021(5) 0.029(6) 0.026(5) -0.006(4) -0.002(4) -0.006(4)
C37 0.023(5) 0.028(6) 0.025(5) 0.005(4) 0.006(4) 0.004(4)
C38 0.043(7) 0.033(6) 0.032(6) -0.001(5) -0.002(5) -0.008(5)
C39 0.016(5) 0.034(6) 0.017(5) 0.004(4) 0.003(4) 0.001(4)
C40 0.018(4) 0.032(5) 0.017(4) 0.003(4) 0.002(3) -0.009(4)
C41 0.023(5) 0.033(6) 0.019(5) -0.003(4) 0.001(4) 0.004(4)
C42 0.024(5) 0.035(6) 0.028(6) 0.000(5) -0.001(4) 0.005(4)
C43 0.039(7) 0.053(8) 0.037(7) -0.010(6) -0.017(6) 0.009(6)
C44 0.018(5) 0.069(9) 0.026(6) -0.001(5) -0.010(4) 0.001(5)
C45 0.019(5) 0.037(6) 0.022(5) -0.002(4) -0.005(4) -0.008(4)
C46 0.034(7) 0.061(9) 0.038(7) 0.001(6) -0.013(5) -0.008(6)
C47 0.022(5) 0.035(6) 0.020(5) 0.005(4) 0.003(4) 0.001(4)
C48 0.017(5) 0.024(5) 0.016(5) -0.003(4) 0.002(4) -0.002(4)
C49 0.017(5) 0.041(6) 0.015(5) 0.003(4) 0.001(4) -0.006(4)
C50 0.013(5) 0.036(6) 0.035(6) 0.010(5) -0.006(4) 0.000(4)
C51 0.032(6) 0.053(8) 0.044(7) 0.017(6) 0.000(5) -0.003(6)
C52 0.020(5) 0.032(6) 0.037(6) -0.002(5) 0.001(4) 0.005(4)
C53 0.012(4) 0.033(6) 0.026(5) -0.005(4) -0.001(4) 0.002(4)
C54 0.028(6) 0.057(8) 0.038(7) -0.018(6) 0.007(5) 0.012(6)
C55 0.019(5) 0.029(5) 0.018(5) -0.001(4) 0.002(4) 0.001(4)
C56A 0.047(3) 0.110(7) 0.058(4) 0.005(5) 0.005(3) 0.007(4)
Cl1A 0.043(3) 0.109(6) 0.061(5) 0.007(5) 0.007(4) 0.004(4)
Cl2A 0.047(3) 0.111(7) 0.057(4) 0.005(6) 0.003(3) 0.010(5)
C56B 0.047(3) 0.110(7) 0.058(4) 0.005(5) 0.005(3) 0.007(4)
Cl1B 0.048(3) 0.110(7) 0.058(4) 0.005(5) 0.003(3) 0.009(5)
Cl2B 0.044(4) 0.108(6) 0.062(5) 0.008(5) 0.005(4) 0.003(4)
C56C 0.047(3) 0.110(7) 0.058(4) 0.006(5) 0.005(3) 0.007(4)
Cl1C 0.048(3) 0.111(7) 0.055(4) 0.005(6) 0.002(3) 0.009(5)
Cl2C 0.041(3) 0.109(6) 0.060(5) 0.009(5) 0.006(4) 0.002(4)

loop_
_atom_type_symbol
_atom_type_description
_atom_type_scat_dispersion_real
_atom_type_scat_dispersion_imag
_atom_type_scat_source
C C 0.0033 0.0016 'International Tables Vol C Tables 4.2.6.8 and 6.1.1.4'
H H 0.0000 0.0000 'International Tables Vol C Tables 4.2.6.8 and 6.1.1.4'
B B 0.0013 0.0007 'International Tables Vol C Tables 4.2.6.8 and 6.1.1.4'
N N 0.0061 0.0033 'International Tables Vol C Tables 4.2.6.8 and 6.1.1.4'
F F 0.0171 0.0103 'International Tables Vol C Tables 4.2.6.8 and 6.1.1.4'
P P 0.1023 0.0942 'International Tables Vol C Tables 4.2.6.8 and 6.1.1.4'
Cl Cl 0.1484 0.1585 'International Tables Vol C Tables 4.2.6.8 and 6.1.1.4'
Os Os -1.2165 7.6030 'International Tables Vol C Tables 4.2.6.8 and 6.1.1.4'

loop_
_geom_angle_atom_site_label_1
_geom_angle_atom_site_label_2
_geom_angle_atom_site_label_3
_geom_angle
C7 Os N1 75.2(4)
C7 Os C23 108.0(4)
N1 Os C23 91.4(4)
C7 Os C22 95.9(4)
N1 Os C22 121.5(4)
C23 Os C22 35.8(4)
C7 Os C21 118.7(4)
N1 Os C21 150.9(4)
C23 Os C21 60.6(4)
C22 Os C21 37.3(4)
C7 Os C11 79.4(4)
N1 Os C11 75.7(4)
C23 Os C11 163.2(4)
C22 Os C11 160.7(5)
C21 Os C11 129.8(4)
C7 Os C19 144.1(5)
N1 Os C19 92.7(4)
C23 Os C19 37.5(4)
C22 Os C19 61.5(5)
C21 Os C19 60.7(5)
C11 Os C19 131.0(4)
C7 Os P 90.0(3)
N1 Os P 120.6(2)
C23 Os P 146.8(3)
C22 Os P 117.0(3)
C21 Os P 86.4(3)
C11 Os P 44.9(3)
C19 Os P 124.4(3)
C7 Os C20 155.4(4)
N1 Os C20 123.8(4)
C23 Os C20 60.1(4)
C22 Os C20 61.5(4)
C21 Os C20 37.1(4)
C11 Os C20 118.4(4)
C19 Os C20 34.8(4)
P Os C20 92.0(3)
C11 P C13 117.2(5)
C11 P C16 112.6(6)
C13 P C16 112.3(6)
C11 P Os 67.1(4)
C13 P Os 121.2(4)
C16 P Os 118.7(4)
C1 N1 C5 118.0(10)
C1 N1 Os 126.0(7)
C5 N1 Os 116.0(7)
C24 B1 C48 112.8(8)
C24 B1 C40 103.7(7)
C48 B1 C40 112.6(8)
C24 B1 C32 112.0(7)
C48 B1 C32 104.7(7)
C40 B1 C32 111.3(8)
N1 C1 C2 122.8(11)
N1 C1 H1 118.6
C2 C1 H1 118.6
C3 C2 C1 119.2(12)
C3 C2 H2 120.4
C1 C2 H2 120.4
C2 C3 C4 117.5(12)
C2 C3 H3 121.3
C4 C3 H3 121.3
C5 C4 C3 120.6(11)
C5 C4 H4 119.7
C3 C4 H4 119.7
N1 C5 C4 121.9(11)
N1 C5 C6 112.0(10)
C4 C5 C6 125.8(10)
C5 C6 C7 105.6(9)
C5 C6 C10 107.5(9)
C7 C6 C10 107.5(9)
C5 C6 H6 112.0
C7 C6 H6 112.0
C10 C6 H6 112.0
C9 C7 C8 59.9(7)
C9 C7 C6 116.3(9)
C8 C7 C6 112.4(9)
C9 C7 Os 132.8(8)
C8 C7 Os 123.2(7)
C6 C7 Os 105.3(7)
C9 C8 C7 59.1(8)
C9 C8 H8A 117.9
C7 C8 H8A 117.9
C9 C8 H8B 117.9
C7 C8 H8B 117.9
H8A C8 H8B 115.0
C7 C9 C8 61.0(8)
C7 C9 H9A 117.7
C8 C9 H9A 117.7
C7 C9 H9B 117.7
C8 C9 H9B 117.7
H9A C9 H9B 114.8
C11 C10 C6 108.4(8)
C11 C10 H10A 110.0
C6 C10 H10A 110.0
C11 C10 H10B 110.0
C6 C10 H10B 110.0
H10A C10 H10B 108.4
C12 C11 C10 113.4(10)
C12 C11 P 122.8(9)
C10 C11 P 118.0(8)
C12 C11 Os 116.2(7)
C10 C11 Os 109.3(7)
P C11 Os 68.0(3)
C11 C12 H12A 109.5
C11 C12 H12B 109.5
H12A C12 H12B 109.5
C11 C12 H12C 109.5
H12A C12 H12C 109.5
H12B C12 H12C 109.5
C14 C13 C15 112.4(10)
C14 C13 P 112.9(8)
C15 C13 P 113.9(8)
C14 C13 H13 105.6
C15 C13 H13 105.6
P C13 H13 105.6
C13 C14 H14A 109.5
C13 C14 H14B 109.5
H14A C14 H14B 109.5
C13 C14 H14C 109.5
H14A C14 H14C 109.5
H14B C14 H14C 109.5
C13 C15 H15A 109.5
C13 C15 H15B 109.5
H15A C15 H15B 109.5
C13 C15 H15C 109.5
H15A C15 H15C 109.5
H15B C15 H15C 109.5
C17 C16 C18 110.4(11)
C17 C16 P 114.8(9)
C18 C16 P 113.2(9)
C17 C16 H16 105.9
C18 C16 H16 105.9
P C16 H16 105.9
C16 C17 H17A 109.5
C16 C17 H17B 109.5
H17A C17 H17B 109.5
C16 C17 H17C 109.5
H17A C17 H17C 109.5
H17B C17 H17C 109.5
C16 C18 H18A 109.5
C16 C18 H18B 109.5
H18A C18 H18B 109.5
C16 C18 H18C 109.5
H18A C18 H18C 109.5
H18B C18 H18C 109.5
C20 C19 C23 106.6(11)
C20 C19 Os 73.2(6)
C23 C19 Os 68.1(6)
C20 C19 H19 126.7
C23 C19 H19 126.7
Os C19 H19 123.7
C19 C20 C21 108.4(11)
C19 C20 Os 72.0(7)
C21 C20 Os 69.1(6)
C19 C20 H20 125.8
C21 C20 H20 125.8
Os C20 H20 124.6
C22 C21 C20 107.4(11)
C22 C21 Os 71.1(7)
C20 C21 Os 73.7(6)
C22 C21 H21 126.3
C20 C21 H21 126.3
Os C21 H21 120.7
C23 C22 C21 106.7(12)
C23 C22 Os 70.9(7)
C21 C22 Os 71.6(7)
C23 C22 H22 126.6
C21 C22 H22 126.6
Os C22 H22 122.6
C22 C23 C19 110.8(11)
C22 C23 Os 73.3(7)
C19 C23 Os 74.4(6)
C22 C23 H23 124.6
C19 C23 H23 124.6
Os C23 H23 119.2
C31 C24 C25 115.5(8)
C31 C24 B1 121.3(8)
C25 C24 B1 122.9(9)
C26 C25 C24 122.4(10)
C26 C25 H25 118.8
C24 C25 H25 118.8
C28 C26 C25 121.1(9)
C28 C26 C27 120.0(9)
C25 C26 C27 118.9(10)
F1A C27 F2A 106.1(9)
F1A C27 F3A 105.8(8)
F2A C27 F3A 106.0(10)
F1A C27 C26 113.4(10)
F2A C27 C26 112.9(8)
F3A C27 C26 112.0(9)
C26 C28 C29 118.2(9)
C26 C28 H28 120.9
C29 C28 H28 120.9
C28 C29 C31 121.7(10)
C28 C29 C30 121.6(8)
C31 C29 C30 116.7(9)
F5B C30 F6B 112.3(13)
F5B C30 F4B 112.3(13)
F6B C30 F4B 112.2(12)
F5B C30 F5A 25(6)
F6B C30 F5A 136(7)
F4B C30 F5A 92(6)
F5B C30 F6A 83(6)
F6B C30 F6A 30(7)
F4B C30 F6A 135(6)
F5A C30 F6A 108.1(7)
F5B C30 F4A 120(6)
F6B C30 F4A 86(6)
F4B C30 F4A 27(6)
F5A C30 F4A 107.9(7)
F6A C30 F4A 108.2(7)
F5B C30 C29 119(7)
F6B C30 C29 101(5)
F4B C30 C29 99(6)
F5A C30 C29 111.0(8)
F6A C30 C29 110.1(8)
F4A C30 C29 111.4(8)
C24 C31 C29 121.0(9)
C24 C31 H31 119.5
C29 C31 H31 119.5
C39 C32 C33 115.4(9)
C39 C32 B1 122.9(8)
C33 C32 B1 121.6(8)
C34 C33 C32 123.6(9)
C34 C33 H33 118.2
C32 C33 H33 118.2
C33 C34 C36 120.2(9)
C33 C34 C35 120.6(8)
C36 C34 C35 119.1(9)
F9B C35 F8B 109.9(9)
F9B C35 F7B 109.2(9)
F8B C35 F7B 109.5(9)
F9B C35 F7A 122.3(14)
F8B C35 F7A 85.7(10)
F7B C35 F7A 24.0(10)
F9B C35 F9A 22.1(9)
F8B C35 F9A 129.5(12)
F7B C35 F9A 90.7(11)
F7A C35 F9A 108.8(8)
F9B C35 F8A 86.0(10)
F8B C35 F8A 26.2(9)
F7B C35 F8A 130.0(12)
F7A C35 F8A 107.9(7)
F9A C35 F8A 107.5(7)
F9B C35 C34 114.4(13)
F8B C35 C34 108.0(12)
F7B C35 C34 105.8(12)
F7A C35 C34 112.0(8)
F9A C35 C34 110.1(9)
F8A C35 C34 110.4(8)
C34 C36 C37 117.5(9)
C34 C36 H36 121.3
C37 C36 H36 121.3
C39 C37 C36 121.0(9)
C39 C37 C38 119.3(9)
C36 C37 C38 119.6(9)
F11A C38 F10B 126.2(14)
F11A C38 F12B 77.3(9)
F10B C38 F12B 111.4(9)
F11A C38 F12A 110.7(8)
F10B C38 F12A 77.0(9)
F12B C38 F12A 38.1(8)
F11A C38 F11B 30.4(9)
F10B C38 F11B 109.2(9)
F12B C38 F11B 107.3(9)
F12A C38 F11B 136.5(11)
F11A C38 F10A 109.4(8)
F10B C38 F10A 28.9(8)
F12B C38 F10A 135.6(11)
F12A C38 F10A 105.3(7)
F11B C38 F10A 84.5(10)
F11A C38 C37 112.7(9)
F10B C38 C37 113.1(11)
F12B C38 C37 109.5(10)
F12A C38 C37 110.7(8)
F11B C38 C37 105.9(11)
F10A C38 C37 107.7(9)
C32 C39 C37 122.3(9)
C32 C39 H39 118.8
C37 C39 H39 118.8
C41 C40 C47 115.9(9)
C41 C40 B1 122.6(9)
C47 C40 B1 121.3(9)
C40 C41 C42 121.7(10)
C40 C41 H41 119.1
C42 C41 H41 119.1
C44 C42 C41 121.3(10)
C44 C42 C43 122.1(10)
C41 C42 C43 116.6(10)
F15 C43 F14 106.5(11)
F15 C43 F13 107.9(10)
F14 C43 F13 106.7(11)
F15 C43 C42 111.9(10)
F14 C43 C42 111.1(10)
F13 C43 C42 112.3(11)
C42 C44 C45 118.5(10)
C42 C44 H44 120.7
C45 C44 H44 120.7
C44 C45 C47 120.0(10)
C44 C45 C46 121.4(8)
C47 C45 C46 118.6(9)
F16B C46 F18B 110.4(10)
F16B C46 F17B 107.7(9)
F18B C46 F17B 110.2(9)
F16B C46 F17A 124.3(15)
F18B C46 F17A 83.4(9)
F17B C46 F17A 27.3(9)
F16B C46 F16A 16.4(12)
F18B C46 F16A 120.6(17)
F17B C46 F16A 91.6(12)
F17A C46 F16A 110.5(9)
F16B C46 F18A 93.3(13)
F18B C46 F18A 24.4(9)
F17B C46 F18A 133.8(10)
F17A C46 F18A 107.6(8)
F16A C46 F18A 107.4(9)
F16B C46 C45 110.1(14)
F18B C46 C45 113.4(12)
F17B C46 C45 104.9(11)
F17A C46 C45 112.6(9)
F16A C46 C45 112.8(11)
F18A C46 C45 105.5(9)
C40 C47 C45 122.5(10)
C40 C47 H47 118.8
C45 C47 H47 118.8
C49 C48 C55 115.9(9)
C49 C48 B1 123.9(8)
C55 C48 B1 120.0(8)
C50 C49 C48 121.6(9)
C50 C49 H49 119.2
C48 C49 H49 119.2
C52 C50 C49 120.9(10)
C52 C50 C51 118.8(9)
C49 C50 C51 120.2(9)
F21A C51 F20C 30(2)
F21A C51 F19C 138(2)
F20C C51 F19C 111.1(11)
F21A C51 F21C 86(2)
F20C C51 F21C 111.6(11)
F19C C51 F21C 111.4(11)
F21A C51 F20B 81.0(10)
F20C C51 F20B 52(2)
F19C C51 F20B 60(2)
F21C C51 F20B 135(3)
F21A C51 F19B 123.3(17)
F20C C51 F19B 135(3)
F19C C51 F19B 66(2)
F21C C51 F19B 45(2)
F20B C51 F19B 112.0(10)
F21A C51 F19A 112.1(9)
F20C C51 F19A 133(2)
F19C C51 F19A 84(2)
F21C C51 F19A 29(2)
F20B C51 F19A 126.3(14)
F19B C51 F19A 17.4(12)
F21A C51 F21B 28.5(9)
F20C C51 F21B 58(2)
F19C C51 F21B 161(2)
F21C C51 F21B 64(2)
F20B C51 F21B 109.4(9)
F19B C51 F21B 109.0(10)
F19A C51 F21B 93.2(13)
F21A C51 F20A 108.5(8)
F20C C51 F20A 80(2)
F19C C51 F20A 31(2)
F21C C51 F20A 128(2)
F20B C51 F20A 28.8(8)
F19B C51 F20A 89.4(11)
F19A C51 F20A 106.3(8)
F21B C51 F20A 136.2(10)
F21A C51 C50 111.0(9)
F20C C51 C50 112(2)
F19C C51 C50 99(2)
F21C C51 C50 111(2)
F20B C51 C50 113.7(12)
F19B C51 C50 112.3(16)
F19A C51 C50 109.1(10)
F21B C51 C50 99.7(13)
F20A C51 C50 109.6(9)
C50 C52 C53 118.8(10)
C50 C52 H52 120.6
C53 C52 H52 120.6
C52 C53 C55 120.8(9)
C52 C53 C54 120.9(8)
C55 C53 C54 118.3(9)
F24B C54 F23B 112.1(10)
F24B C54 F22A 78.1(9)
F23B C54 F22A 124.1(18)
F24B C54 F23A 131.6(15)
F23B C54 F23A 23.8(10)
F22A C54 F23A 109.8(9)
F24B C54 F22B 110.0(8)
F23B C54 F22B 109.7(10)
F22A C54 F22B 31.9(8)
F23A C54 F22B 88.1(12)
F24B C54 F24A 33.0(9)
F23B C54 F24A 83.5(11)
F22A C54 F24A 107.9(8)
F23A C54 F24A 106.5(9)
F22B C54 F24A 138.3(10)
F24B C54 C53 109.8(11)
F23B C54 C53 111.5(16)
F22A C54 C53 115.6(9)
F23A C54 C53 108.7(12)
F22B C54 C53 103.4(11)
F24A C54 C53 108.0(8)
C53 C55 C48 121.9(9)
C53 C55 H55 119.0
C48 C55 H55 119.0
Cl2A C56A Cl1A 112.7(9)
Cl2A C56A H56A 109.0
Cl1A C56A H56A 109.0
Cl2A C56A H56B 109.0
Cl1A C56A H56B 109.0
H56A C56A H56B 107.8
Cl2B C56B Cl1B 112.2(9)
Cl2B C56B H56C 109.2
Cl1B C56B H56C 109.2
Cl2B C56B H56D 109.2
Cl1B C56B H56D 109.2
H56C C56B H56D 107.9
Cl1C C56C Cl2C 112.5(9)
Cl1C C56C H56E 109.1
Cl2C C56C H56E 109.1
Cl1C C56C H56F 109.1
Cl2C C56C H56F 109.1
H56E C56C H56F 107.8

loop_
_geom_bond_atom_site_label_1
_geom_bond_atom_site_label_2
_geom_bond_distance
Os C7 2.088(10)
Os N1 2.134(10)
Os C23 2.192(10)
Os C22 2.222(12)
Os C21 2.229(11)
Os C11 2.263(10)
Os C19 2.276(11)
Os P 2.278(3)
Os C20 2.290(11)
P C11 1.734(12)
P C13 1.826(11)
P C16 1.831(12)
F1A C27 1.333(12)
F2A C27 1.341(12)
F3A C27 1.343(13)
F4A C30 1.330(8)
F5A C30 1.318(8)
F6A C30 1.326(8)
F4B C30 1.301(11)
F5B C30 1.300(11)
F6B C30 1.302(11)
F7A C35 1.321(8)
F8A C35 1.332(8)
F9A C35 1.324(8)
F7B C35 1.321(9)
F8B C35 1.316(9)
F9B C35 1.315(9)
F10A C38 1.342(9)
F11A C38 1.297(9)
F12A C38 1.332(8)
F10B C38 1.298(9)
F11B C38 1.339(9)
F12B C38 1.318(9)
F13 C43 1.340(14)
F14 C43 1.331(16)
F15 C43 1.322(13)
F16A C46 1.310(9)
F17A C46 1.319(9)
F18A C46 1.343(9)
F16B C46 1.320(10)
F17B C46 1.331(9)
F18B C46 1.302(9)
F19A C51 1.316(9)
F20A C51 1.348(9)
F21A C51 1.301(9)
F19B C51 1.306(10)
F20B C51 1.304(9)
F21B C51 1.333(9)
F19C C51 1.309(10)
F20C C51 1.305(10)
F21C C51 1.305(10)
F22A C54 1.313(8)
F23A C54 1.319(9)
F24A C54 1.345(9)
F22B C54 1.329(9)
F23B C54 1.303(10)
F24B C54 1.301(9)
N1 C1 1.331(14)
N1 C5 1.342(13)
B1 C24 1.636(13)
B1 C48 1.637(14)
B1 C40 1.647(13)
B1 C32 1.648(14)
C1 C2 1.386(16)
C1 H1 0.9500
C2 C3 1.375(17)
C2 H2 0.9500
C3 C4 1.381(18)
C3 H3 0.9500
C4 C5 1.366(17)
C4 H4 0.9500
C5 C6 1.486(15)
C6 C7 1.524(15)
C6 C10 1.561(16)
C6 H6 1.0000
C7 C9 1.480(16)
C7 C8 1.509(16)
C8 C9 1.493(16)
C8 H8A 0.9900
C8 H8B 0.9900
C9 H9A 0.9900
C9 H9B 0.9900
C10 C11 1.529(15)
C10 H10A 0.9900
C10 H10B 0.9900
C11 C12 1.508(16)
C12 H12A 0.9800
C12 H12B 0.9800
C12 H12C 0.9800
C13 C14 1.520(16)
C13 C15 1.530(16)
C13 H13 1.0000
C14 H14A 0.9800
C14 H14B 0.9800
C14 H14C 0.9800
C15 H15A 0.9800
C15 H15B 0.9800
C15 H15C 0.9800
C16 C17 1.509(19)
C16 C18 1.533(16)
C16 H16 1.0000
C17 H17A 0.9800
C17 H17B 0.9800
C17 H17C 0.9800
C18 H18A 0.9800
C18 H18B 0.9800
C18 H18C 0.9800
C19 C20 1.365(18)
C19 C23 1.437(17)
C19 H19 0.9500
C20 C21 1.440(16)
C20 H20 0.9500
C21 C22 1.423(17)
C21 H21 0.9500
C22 C23 1.356(17)
C22 H22 0.9500
C23 H23 0.9500
C24 C31 1.395(14)
C24 C25 1.397(13)
C25 C26 1.382(13)
C25 H25 0.9500
C26 C28 1.360(15)
C26 C27 1.502(13)
C28 C29 1.364(14)
C28 H28 0.9500
C29 C31 1.398(13)
C29 C30 1.548(14)
C31 H31 0.9500
C32 C39 1.394(13)
C32 C33 1.394(13)
C33 C34 1.383(14)
C33 H33 0.9500
C34 C36 1.393(14)
C34 C35 1.537(13)
C36 C37 1.397(14)
C36 H36 0.9500
C37 C39 1.390(14)
C37 C38 1.538(13)
C39 H39 0.9500
C40 C41 1.393(15)
C40 C47 1.398(14)
C41 C42 1.394(14)
C41 H41 0.9500
C42 C44 1.375(16)
C42 C43 1.510(17)
C44 C45 1.382(16)
C44 H44 0.9500
C45 C47 1.399(14)
C45 C46 1.551(14)
C47 H47 0.9500
C48 C49 1.397(14)
C48 C55 1.401(13)
C49 C50 1.388(15)
C49 H49 0.9500
C50 C52 1.368(15)
C50 C51 1.554(13)
C52 C53 1.372(15)
C52 H52 0.9500
C53 C55 1.380(13)
C53 C54 1.546(13)
C55 H55 0.9500
C56A Cl2A 1.750(12)
C56A Cl1A 1.756(12)
C56A H56A 0.9900
C56A H56B 0.9900
C56B Cl2B 1.751(12)
C56B Cl1B 1.752(12)
C56B H56C 0.9900
C56B H56D 0.9900
C56C Cl1C 1.749(12)
C56C Cl2C 1.758(12)
C56C H56E 0.9900
C56C H56F 0.9900
